data_2008637
loop_
_publ_author_name
'Bolte, Michael'
'Benecke, Bernd'
'Egert, Ernst'

_publ_section_title
;
 Bis-lactim ethers of cyclic dipeptides. 1. Compounds derived from
 <i>cyclo</i>(Gly-<small>L</small>-Val)
;
_journal_issue 6
_journal_name_full 'Acta Crystallographica Section C'
_journal_page_first 964
_journal_page_last 968
_journal_paper_doi 10.1107/S0108270199001304
_journal_volume 55
_journal_year 1999
_chemical_formula_sum 'C16 H22 N2 O3'
_chemical_formula_weight 290.36
_chemical_name_systematic
;
(3R,6S)-3-[(R)-Hydroxy-phenyl-methyl]-6-isopropyl-2,5-dimethoxy-
3,6-dihydro-pyrazine
;
_space_group_IT_number 19
_symmetry_cell_setting orthorhombic
_symmetry_space_group_name_Hall 'P 2ac 2ab'
_symmetry_space_group_name_H-M 'P 21 21 21'
_audit_creation_method SHELXL
_cell_angle_alpha 90.00
_cell_angle_beta 90.00
_cell_angle_gamma 90.00
_cell_formula_units_Z 4
_cell_length_a 8.2110(10)
_cell_length_b 9.2540(10)
_cell_length_c 20.861(2)
_cell_measurement_reflns_used 50
_cell_measurement_temperature 293
_cell_measurement_theta_max 15
_cell_measurement_theta_min 10
_cell_volume 1585.1(3)
_computing_cell_refinement D4
_computing_data_collection 'D4 (Clegg, 1981)'
_computing_data_reduction 'REDU4 (Stoe & Cie, 1988)'
_computing_molecular_graphics 'XP (Sheldrick, 1991)'
_computing_structure_refinement 'SHELXL97 (Sheldrick, 1997)'
_computing_structure_solution 'SHELXS86 (Sheldrick, 1985)'
_diffrn_ambient_temperature 293
_diffrn_measurement_device 'Stoe Siemens four-circle diffractometer'
_diffrn_measurement_method '\w-\q scans with learnt profile (Clegg, 1981)'
_diffrn_radiation_monochromator graphite
_diffrn_radiation_source 'fine-focus sealed tube'
_diffrn_radiation_type MoK\a
_diffrn_radiation_wavelength 0.71069
_diffrn_reflns_av_R_equivalents 0.0000
_diffrn_reflns_av_sigmaI/netI 0.0200
_diffrn_reflns_limit_h_max 10
_diffrn_reflns_limit_h_min 0
_diffrn_reflns_limit_k_max 12
_diffrn_reflns_limit_k_min 0
_diffrn_reflns_limit_l_max 27
_diffrn_reflns_limit_l_min 0
_diffrn_reflns_number 2087
_diffrn_reflns_theta_max 27.49
_diffrn_reflns_theta_min 3.66
_diffrn_standards_decay_% 3
_diffrn_standards_interval_time 120
_diffrn_standards_number 3
_exptl_absorpt_coefficient_mu 0.084
_exptl_absorpt_correction_type none
_exptl_crystal_colour colourless
_exptl_crystal_density_diffrn 1.217
_exptl_crystal_description block
_exptl_crystal_F_000 624
_exptl_crystal_size_max 0.7
_exptl_crystal_size_mid 0.6
_exptl_crystal_size_min 0.5
_refine_diff_density_max 0.173
_refine_diff_density_min -0.209
_refine_ls_extinction_method none
_refine_ls_goodness_of_fit_all 1.136
_refine_ls_goodness_of_fit_obs 1.180
_refine_ls_hydrogen_treatment mixed
_refine_ls_matrix_type full
_refine_ls_number_parameters 191
_refine_ls_number_reflns 2087
_refine_ls_number_restraints 0
_refine_ls_restrained_S_all 1.136
_refine_ls_restrained_S_obs 1.180
_refine_ls_R_factor_all 0.0518
_refine_ls_R_factor_obs .0432
_refine_ls_shift/esd_max 0.000
_refine_ls_shift/esd_mean 0.000
_refine_ls_structure_factor_coef Fsqd
_refine_ls_weighting_details 'w = 1/[\s^2^(Fo^2^)+(0.0570P)^2^+0.2685P] where P=(Fo^2^+2Fc^2^)/3'
_refine_ls_weighting_scheme calc
_refine_ls_wR_factor_all 0.1213
_refine_ls_wR_factor_obs .1147
_reflns_number_observed 1759
_reflns_number_total 2087
_reflns_observed_criterion I>2\s(I)
_cod_data_source_file sk1254.cif
_cod_data_source_block IV
_cod_depositor_comments
;
The following automatic conversions were performed:
'_symmetry_cell_setting' value 'Orthorhombic' changed to 'orthorhombic'
according to '/home/saulius/struct/CIF-dictionaries/cif_core.dic'
dictionary named 'cif_core.dic' version 2.4.1 from 2010-06-29.

Automatic conversion script
Id: cif_fix_enum 1527 2010-12-29 10:47:43Z saulius 

The following automatic conversions were performed:

'_refine_ls_weighting_scheme' value 'calc w =
1/[\s^2^(Fo^2^)+(0.0570P)^2^+0.2685P] where P=(Fo^2^+2Fc^2^)/3' was
changed to 'calc'. New tag '_refine_ls_weighting_details' was
created. The value of the new tag was set to 'w =
1/[\s^2^(Fo^2^)+(0.0570P)^2^+0.2685P] where P=(Fo^2^+2Fc^2^)/3'.

Automatic conversion script
Id: cif_fix_values 3143 2015-03-26 13:38:13Z robertas 
;
_cod_database_code 2008637
_cod_database_fobs_code 2008637

loop_
_symmetry_equiv_pos_as_xyz
'x, y, z'
'-x+1/2, -y, z+1/2'
'x+1/2, -y+1/2, -z'
'-x, y+1/2, -z+1/2'

loop_
_atom_site_aniso_label
_atom_site_aniso_U_11
_atom_site_aniso_U_22
_atom_site_aniso_U_33
_atom_site_aniso_U_12
_atom_site_aniso_U_13
_atom_site_aniso_U_23
N1 .0462(11) .0445(11) .0336(9) .0001(10) .0025(9) -.0032(9)
C2 .0365(11) .0388(11) .0316(10) -.0059(10) .0021(9) .0013(9)
C3 .0388(11) .0340(10) .0319(10) -.0014(10) .0008(9) -.0034(9)
N4 .0377(10) .0411(10) .0345(9) -.0030(9) .0011(8) -.0001(8)
C5 .0439(13) .0396(11) .0378(11) -.0009(11) .0031(11) .0067(10)
C6 .0561(15) .0373(11) .0359(11) .0058(12) .0047(11) .0022(10)
O21 .0422(9) .0576(10) .0314(7) .0063(9) .0008(7) .0001(7)
C22 .059(2) .072(2) .0322(11) .009(2) -.0039(12) .0013(12)
O51 .0514(10) .0620(12) .0448(9) .0136(10) -.0011(9) .0057(9)
C52 .056(2) .069(2) .0516(14) .005(2) -.0144(14) .0025(14)
C61 .055(2) .073(2) .0450(13) .028(2) .0120(13) .0151(14)
C62 .049(2) .098(3) .082(2) -.007(2) .011(2) .028(2)
C63 .103(3) .107(3) .057(2) .033(3) .031(2) -.003(2)
C1' .0420(12) .0472(13) .0310(10) -.0049(11) .0029(10) -.0043(10)
O1' .0754(14) .0466(10) .0469(10) -.0220(10) .0204(9) -.0109(8)
C2' .0397(12) .0428(12) .0340(10) -.0065(11) .0047(10) -.0008(10)
C3' .059(2) .0472(14) .0464(13) .0065(14) .0093(13) .0037(11)
C4' .079(2) .055(2) .0552(15) .007(2) .021(2) -.0068(14)
C5' .100(3) .070(2) .0368(12) -.004(2) .015(2) -.0093(14)
C6' .091(2) .070(2) .0375(13) .004(2) .0012(15) .0050(13)
C7' .064(2) .0514(15) .0402(12) .0046(15) .0057(12) .0025(11)

loop_
_atom_site_label
_atom_site_fract_x
_atom_site_fract_y
_atom_site_fract_z
_atom_site_U_iso_or_equiv
_atom_site_thermal_displace_type
_atom_site_calc_flag
_atom_site_refinement_flags
_atom_site_occupancy
_atom_site_disorder_group
_atom_site_type_symbol
N1 .3200(3) .2844(2) .15223(10) .0414(5) Uani d . 1 . N
C2 .2236(3) .3647(2) .18252(10) .0356(5) Uani d . 1 . C
C3 .2183(3) .3911(2) .25388(10) .0349(5) Uani d . 1 . C
H3 .2070(3) .4955(2) .26060(10) .042 Uiso calc R 1 . H
N4 .3655(2) .3447(2) .28645(9) .0378(4) Uani d . 1 . N
C5 .4598(3) .2601(3) .25657(11) .0404(5) Uani d . 1 . C
C6 .4476(3) .2102(3) .18806(11) .0431(6) Uani d . 1 . C
H6 .4203(3) .1071(3) .18872(11) .052 Uiso calc R 1 . H
O21 .1072(2) .4429(2) .15202(7) .0437(4) Uani d . 1 . O
C22 .1003(4) .4265(3) .08295(11) .0543(7) Uani d . 1 . C
H22A .0145(4) .4859(3) .06608(11) .081 Uiso calc R 1 . H
H22B .0794(4) .3272(3) .07249(11) .081 Uiso calc R 1 . H
H22C .2023(4) .4555(3) .06456(11) .081 Uiso calc R 1 . H
O51 .5928(2) .2042(2) .28609(8) .0527(5) Uani d . 1 . O
C52 .6119(4) .2402(4) .35267(13) .0587(7) Uani d . 1 . C
H52A .7092(4) .1958(4) .36893(13) .088 Uiso calc R 1 . H
H52B .5195(4) .2057(4) .37633(13) .088 Uiso calc R 1 . H
H52C .6198(4) .3432(4) .35723(13) .088 Uiso calc R 1 . H
C61 .6105(4) .2265(3) .15205(13) .0578(8) Uani d . 1 . C
H61 .6932(4) .1728(3) .17616(13) .069 Uiso calc R 1 . H
C62 .6633(4) .3838(4) .1501(2) .0765(11) Uani d . 1 . C
H62A .6680(4) .4214(4) .1930(2) .115 Uiso calc R 1 . H
H62B .5863(4) .4387(4) .1255(2) .115 Uiso calc R 1 . H
H62C .7690(4) .3908(4) .1307(2) .115 Uiso calc R 1 . H
C63 .5998(6) .1593(5) .0853(2) .0889(12) Uani d . 1 . C
H63A .5664(6) .0602(5) .0889(2) .133 Uiso calc R 1 . H
H63B .7045(6) .1639(5) .0649(2) .133 Uiso calc R 1 . H
H63C .5217(6) .2115(5) .0600(2) .133 Uiso calc R 1 . H
C1' .0682(3) .3174(3) .28359(11) .0401(5) Uani d . 1 . C
H1' -.0292(3) .3500(3) .26063(11) .048 Uiso calc R 1 . H
O1' .0885(3) .1667(2) .27287(8) .0563(5) Uani d . 1 . O
H1'O .024(3) .1217(2) .2952(11) .068 Uiso calc R 1 . H
C2' .0495(3) .3550(3) .35416(10) .0388(5) Uani d . 1 . C
C3' -.0463(4) .4710(3) .37160(12) .0508(7) Uani d . 1 . C
H3' -.0955(4) .5269(3) .34004(12) .061 Uiso calc R 1 . H
C4' -.0701(5) .5049(3) .43525(14) .0630(8) Uani d . 1 . C
H4' -.1362(5) .5824(3) .44649(14) .076 Uiso calc R 1 . H
C5' .0044(5) .4237(4) .48214(13) .0690(10) Uani d . 1 . C
H5' -.0125(5) .4459(4) .52511(13) .083 Uiso calc R 1 . H
C6' .1027(5) .3107(4) .46582(12) .0661(9) Uani d . 1 . C
H6' .1549(5) .2574(4) .49755(12) .079 Uiso calc R 1 . H
C7' .1248(4) .2755(3) .40154(12) .0518(7) Uani d . 1 . C
H7' .1908(4) .1978(3) .39046(12) .062 Uiso calc R 1 . H

loop_
_atom_type_symbol
_atom_type_description
_atom_type_scat_dispersion_real
_atom_type_scat_dispersion_imag
_atom_type_scat_source
C C 0.0033 0.0016 'International Tables Vol C Tables 4.2.6.8 and 6.1.1.4'
H H 0.0000 0.0000 'International Tables Vol C Tables 4.2.6.8 and 6.1.1.4'
N N 0.0061 0.0033 'International Tables Vol C Tables 4.2.6.8 and 6.1.1.4'
O O 0.0106 0.0060 'International Tables Vol C Tables 4.2.6.8 and 6.1.1.4'

loop_
_geom_angle_atom_site_label_1
_geom_angle_atom_site_label_2
_geom_angle_atom_site_label_3
_geom_angle
C2 N1 C6 118.3(2)
N1 C2 O21 121.6(2)
N1 C2 C3 127.6(2)
O21 C2 C3 110.8(2)
N4 C3 C2 112.9(2)
N4 C3 C1' 110.3(2)
C2 C3 C1' 110.4(2)
C5 N4 C3 117.5(2)
N4 C5 O51 120.3(2)
N4 C5 C6 128.1(2)
O51 C5 C6 111.6(2)
N1 C6 C5 112.9(2)
N1 C6 C61 109.1(2)
C5 C6 C61 112.0(2)
C2 O21 C22 116.0(2)
C5 O51 C52 116.0(2)
C62 C61 C63 112.5(3)
C62 C61 C6 110.7(2)
C63 C61 C6 110.8(3)
O1' C1' C2' 112.8(2)
O1' C1' C3 106.1(2)
C2' C1' C3 111.7(2)
C3' C2' C7' 118.8(2)
C3' C2' C1' 119.4(2)
C7' C2' C1' 121.8(2)
C2' C3' C4' 120.8(3)
C5' C4' C3' 119.8(3)
C6' C5' C4' 120.3(2)
C5' C6' C7' 119.8(3)
C2' C7' C6' 120.5(3)

loop_
_geom_bond_atom_site_label_1
_geom_bond_atom_site_label_2
_geom_bond_site_symmetry_2
_geom_bond_distance
_geom_bond_publ_flag
N1 C2 . 1.256(3) ?
N1 C6 . 1.459(3) ?
C2 O21 . 1.357(3) ?
C2 C3 . 1.509(3) ?
C3 N4 . 1.452(3) ?
C3 C1' . 1.538(3) ?
N4 C5 . 1.265(3) ?
C5 O51 . 1.356(3) ?
C5 C6 . 1.506(3) ?
C6 C61 . 1.541(4) ?
O21 C22 . 1.450(3) ?
O51 C52 . 1.437(3) ?
C61 C62 . 1.520(5) ?
C61 C63 . 1.528(4) ?
C1' O1' . 1.422(3) ?
C1' C2' . 1.520(3) ?
C2' C3' . 1.380(4) ?
C2' C7' . 1.379(3) ?
C3' C4' . 1.378(3) ?
C4' C5' . 1.377(4) ?
C5' C6' . 1.364(5) ?
C6' C7' . 1.392(4) ?

loop_
_geom_hbond_atom_site_label_D
_geom_hbond_atom_site_label_H
_geom_hbond_atom_site_label_A
_geom_hbond_site_symmetry_A
_geom_hbond_distance_DH
_geom_hbond_distance_HA
_geom_hbond_distance_DA
_geom_hbond_angle_DHA
O1' H1'O O21 4_545 0.82 2.26 3.054(3) 163.2

loop_
_geom_torsion_atom_site_label_1
_geom_torsion_atom_site_label_2
_geom_torsion_atom_site_label_3
_geom_torsion_atom_site_label_4
_geom_torsion
C6 N1 C2 O21 176.6(2)
C6 N1 C2 C3 -2.6(4)
N1 C2 C3 N4 15.9(3)
O21 C2 C3 N4 -163.4(2)
N1 C2 C3 C1' -108.2(3)
O21 C2 C3 C1' 72.5(2)
C2 C3 N4 C5 -16.3(3)
C1' C3 N4 C5 107.8(2)
C3 N4 C5 O51 -175.0(2)
C3 N4 C5 C6 6.1(4)
C2 N1 C6 C5 -8.8(3)
C2 N1 C6 C61 -134.0(2)
N4 C5 C6 N1 7.4(3)
O51 C5 C6 N1 -171.6(2)
N4 C5 C6 C61 131.1(3)
O51 C5 C6 C61 -47.9(3)
N1 C2 O21 C22 0.7(3)
C3 C2 O21 C22 -180.0(2)
N4 C5 O51 C52 3.5(3)
C6 C5 O51 C52 -177.4(2)
N1 C6 C61 C62 64.8(3)
C5 C6 C61 C62 -61.0(3)
N1 C6 C61 C63 -60.7(3)
C5 C6 C61 C63 173.5(2)
N4 C3 C1' O1' -62.9(2)
C2 C3 C1' O1' 62.6(2)
N4 C3 C1' C2' 60.5(2)
C2 C3 C1' C2' -174.0(2)
O1' C1' C2' C3' -147.9(3)
C3 C1' C2' C3' 92.6(3)
O1' C1' C2' C7' 31.5(3)
C3 C1' C2' C7' -87.9(3)
C7' C2' C3' C4' -1.6(4)
C1' C2' C3' C4' 177.9(3)
C2' C3' C4' C5' 0.9(5)
C3' C4' C5' C6' 0.6(5)
C4' C5' C6' C7' -1.5(6)
C3' C2' C7' C6' 0.8(4)
C1' C2' C7' C6' -178.7(3)
C5' C6' C7' C2' 0.8(5)

loop_
_cod_related_entry_id
_cod_related_entry_database
_cod_related_entry_code
1 ChemSpider 21183003
